data_4024561
loop_
_publ_author_name
'Daniel Sejer Pedersen'
'Tony V. Robinson'
'Dennis K. Taylor'
'Edward R. T. Tiekink'

_publ_section_title
;
A Concise Route to Branched Erythrono-\g-lactones. Synthesis of the
Leaf-Closing Substance Potassium
(\+-)-(2R,3R)-2,3,4-Trihydroxy-2-methylbutanoate
;
_journal_name_full 'Journal of Organic Chemistry'
_journal_page_first 4400
_journal_page_last 4403
_journal_paper_doi 10.1021/jo900392y
_journal_volume 74
_journal_year 2009
_chemical_formula_moiety 'C14 H20 O4'
_chemical_formula_sum 'C14 H20 O4'
_chemical_formula_weight 252.30
_chemical_name_systematic
; 
 ? 
;
_space_group_IT_number 2
_symmetry_cell_setting triclinic
_symmetry_space_group_name_Hall '-P 1'
_symmetry_space_group_name_H-M 'P -1'
_atom_sites_solution_hydrogens geom
_atom_sites_solution_primary direct
_atom_sites_solution_secondary difmap
_audit_creation_method SHELXL-97
_cell_angle_alpha 91.781(4)
_cell_angle_beta 96.664(5)
_cell_angle_gamma 118.379(11)
_cell_formula_units_Z 2
_cell_length_a 6.374(3)
_cell_length_b 6.410(3)
_cell_length_c 16.590(4)
_cell_measurement_reflns_used 476
_cell_measurement_temperature 153(2)
_cell_measurement_theta_max 30.0
_cell_measurement_theta_min 2.5
_cell_volume 589.4(4)
_computing_cell_refinement CrystalClear
_computing_data_collection 'CrystalClear (Rigaku Americas Corporation, 2005)'
_computing_data_reduction CrystalClear
_computing_molecular_graphics 'ORTEPII (Johnson, 1976) & DIAMOND (Brandenburg, 2006)'
_computing_publication_material SHELXL97
_computing_structure_refinement 'SHELXL97 (Sheldrick, 1997)'
_computing_structure_solution 'SIR92 (Altomare et al., 1994)'
_diffrn_ambient_temperature 153(2)
_diffrn_measured_fraction_theta_full 0.951
_diffrn_measured_fraction_theta_max 0.951
_diffrn_measurement_device_type AFC12\k/SATURN724
_diffrn_measurement_method \w
_diffrn_radiation_monochromator graphite
_diffrn_radiation_source 'fine-focus sealed tube'
_diffrn_radiation_type MoK\a
_diffrn_radiation_wavelength 0.71070
_diffrn_reflns_av_R_equivalents 0.013
_diffrn_reflns_av_sigmaI/netI 0.011
_diffrn_reflns_limit_h_max 7
_diffrn_reflns_limit_h_min -7
_diffrn_reflns_limit_k_max 7
_diffrn_reflns_limit_k_min -7
_diffrn_reflns_limit_l_max 16
_diffrn_reflns_limit_l_min -19
_diffrn_reflns_number 4250
_diffrn_reflns_theta_full 25.0
_diffrn_reflns_theta_max 25.0
_diffrn_reflns_theta_min 2.5
_diffrn_standards_decay_% '< 1'
_diffrn_standards_interval_count 0
_diffrn_standards_number 0
_exptl_absorpt_coefficient_mu 0.103
_exptl_absorpt_correction_T_max 1.000
_exptl_absorpt_correction_T_min 0.922
_exptl_absorpt_correction_type multi-scan
_exptl_absorpt_process_details 'ABSCOR (Higashi, 1995)'
_exptl_crystal_colour colourless
_exptl_crystal_density_diffrn 1.422
_exptl_crystal_density_method 'not measured'
_exptl_crystal_description block
_exptl_crystal_F_000 272
_exptl_crystal_size_max 0.35
_exptl_crystal_size_mid 0.35
_exptl_crystal_size_min 0.35
_refine_diff_density_max 0.25
_refine_diff_density_min -0.17
_refine_diff_density_rms 0.035
_refine_ls_extinction_method none
_refine_ls_goodness_of_fit_ref 1.09
_refine_ls_hydrogen_treatment constr
_refine_ls_matrix_type full
_refine_ls_number_parameters 169
_refine_ls_number_reflns 1978
_refine_ls_number_restraints 2
_refine_ls_restrained_S_all 1.09
_refine_ls_R_factor_all 0.035
_refine_ls_R_factor_gt 0.034
_refine_ls_shift/su_max <0.001
_refine_ls_shift/su_mean 0.000
_refine_ls_structure_factor_coef Fsqd
_refine_ls_weighting_details 'calc w=1/[\s^2^(Fo^2^)+(0.0335P)^2^+0.2781P] where P=(Fo^2^+2Fc^2^)/3'
_refine_ls_weighting_scheme calc
_refine_ls_wR_factor_gt 0.083
_refine_ls_wR_factor_ref 0.084
_reflns_number_gt 1928
_reflns_number_total 1978
_reflns_threshold_expression I>2\s(I)
_cod_data_source_file jo900392y_si_005.cif
_cod_data_source_block shelxl
_cod_database_code 4024561

loop_
_symmetry_equiv_pos_as_xyz
'x, y, z'
'-x, -y, -z'

loop_
_atom_site_label
_atom_site_type_symbol
_atom_site_fract_x
_atom_site_fract_y
_atom_site_fract_z
_atom_site_U_iso_or_equiv
_atom_site_adp_type
_atom_site_occupancy
_atom_site_symmetry_multiplicity
_atom_site_calc_flag
_atom_site_refinement_flags
_atom_site_disorder_assembly
_atom_site_disorder_group
O1 O 0.50841(17) 0.11061(16) 0.41518(6) 0.0253(2) Uani 1 1 d . . .
O2 O 0.49675(17) 0.44538(17) 0.39525(6) 0.0263(2) Uani 1 1 d . . .
O3 O 1.00084(17) 0.63285(16) 0.37827(5) 0.0233(2) Uani 1 1 d D . .
H3O H 1.0021 0.6563 0.4285 0.035 Uiso 1 1 d D . .
O4 O 1.06704(17) 0.30646(19) 0.45966(5) 0.0267(2) Uani 1 1 d D . .
H4O H 1.2052 0.3625 0.4461 0.040 Uiso 1 1 d D . .
C2 C 0.5955(2) 0.3256(2) 0.38845(7) 0.0191(3) Uani 1 1 d . . .
C3 C 0.8289(2) 0.3946(2) 0.35210(7) 0.0176(3) Uani 1 1 d . . .
C4 C 0.9016(2) 0.2098(2) 0.38632(7) 0.0203(3) Uani 1 1 d . . .
H4 H 0.9688 0.1520 0.3447 0.024 Uiso 1 1 calc R . .
C5 C 0.6665(3) 0.0084(2) 0.40548(8) 0.0250(3) Uani 1 1 d . . .
H5A H 0.5929 -0.1215 0.3604 0.030 Uiso 1 1 calc R . .
H5B H 0.6955 -0.0572 0.4563 0.030 Uiso 1 1 calc R . .
C30 C 0.7826(2) 0.3759(2) 0.25714(7) 0.0151(3) Uani 1 1 d . . .
C31 C 0.5998(2) 0.1209(2) 0.21923(7) 0.0168(3) Uani 1 1 d . . .
H31A H 0.6594 0.0095 0.2363 0.020 Uiso 1 1 calc R . .
H31B H 0.4436 0.0703 0.2391 0.020 Uiso 1 1 calc R . .
C32 C 0.5635(2) 0.1118(2) 0.12571(7) 0.0180(3) Uani 1 1 d . . .
H32 H 0.4454 -0.0545 0.1020 0.022 Uiso 1 1 calc R . .
C33 C 0.8048(2) 0.1878(2) 0.09481(8) 0.0192(3) Uani 1 1 d . . .
H33A H 0.8675 0.0782 0.1112 0.023 Uiso 1 1 calc R . .
H33B H 0.7814 0.1800 0.0345 0.023 Uiso 1 1 calc R . .
C34 C 0.9861(2) 0.4428(2) 0.13092(7) 0.0179(3) Uani 1 1 d . . .
H34 H 1.1434 0.4921 0.1108 0.021 Uiso 1 1 calc R . .
C35 C 1.0237(2) 0.4525(2) 0.22428(7) 0.0170(3) Uani 1 1 d . . .
H35A H 1.1424 0.6167 0.2477 0.020 Uiso 1 1 calc R . .
H35B H 1.0889 0.3453 0.2412 0.020 Uiso 1 1 calc R . .
C36 C 0.6863(2) 0.5461(2) 0.22862(8) 0.0180(3) Uani 1 1 d . . .
H36A H 0.5315 0.5008 0.2488 0.022 Uiso 1 1 calc R . .
H36B H 0.8027 0.7111 0.2518 0.022 Uiso 1 1 calc R . .
C37 C 0.6483(2) 0.5355(2) 0.13536(8) 0.0188(3) Uani 1 1 d . . .
H37 H 0.5849 0.6458 0.1183 0.023 Uiso 1 1 calc R . .
C38 C 0.4665(2) 0.2804(2) 0.09894(8) 0.0201(3) Uani 1 1 d . . .
H38A H 0.3095 0.2311 0.1180 0.024 Uiso 1 1 calc R . .
H38B H 0.4416 0.2734 0.0387 0.024 Uiso 1 1 calc R . .
C39 C 0.8890(2) 0.6117(2) 0.10407(8) 0.0200(3) Uani 1 1 d . . .
H39A H 1.0062 0.7773 0.1264 0.024 Uiso 1 1 calc R . .
H39B H 0.8654 0.6058 0.0438 0.024 Uiso 1 1 calc R . .

loop_
_atom_site_aniso_label
_atom_site_aniso_U_11
_atom_site_aniso_U_22
_atom_site_aniso_U_33
_atom_site_aniso_U_23
_atom_site_aniso_U_13
_atom_site_aniso_U_12
O1 0.0251(5) 0.0249(5) 0.0280(5) 0.0083(4) 0.0116(4) 0.0117(4)
O2 0.0296(5) 0.0302(5) 0.0271(5) 0.0038(4) 0.0122(4) 0.0190(5)
O3 0.0243(5) 0.0196(5) 0.0184(5) -0.0027(4) 0.0034(4) 0.0048(4)
O4 0.0252(5) 0.0440(6) 0.0156(5) 0.0013(4) 0.0022(4) 0.0206(5)
C2 0.0203(7) 0.0210(6) 0.0144(6) 0.0003(5) 0.0034(5) 0.0087(6)
C3 0.0172(6) 0.0171(6) 0.0174(6) -0.0001(5) 0.0037(5) 0.0072(5)
C4 0.0249(7) 0.0267(7) 0.0133(6) 0.0020(5) 0.0030(5) 0.0157(6)
C5 0.0325(8) 0.0248(7) 0.0235(7) 0.0070(5) 0.0078(6) 0.0175(6)
C30 0.0147(6) 0.0157(6) 0.0154(6) 0.0014(5) 0.0036(5) 0.0075(5)
C31 0.0160(6) 0.0157(6) 0.0193(6) 0.0022(5) 0.0037(5) 0.0078(5)
C32 0.0178(6) 0.0159(6) 0.0186(6) -0.0006(5) 0.0006(5) 0.0072(5)
C33 0.0231(7) 0.0220(6) 0.0167(6) 0.0007(5) 0.0037(5) 0.0141(6)
C34 0.0160(6) 0.0211(6) 0.0186(6) 0.0038(5) 0.0058(5) 0.0098(5)
C35 0.0145(6) 0.0190(6) 0.0184(6) 0.0017(5) 0.0027(5) 0.0087(5)
C36 0.0174(6) 0.0167(6) 0.0218(7) 0.0012(5) 0.0051(5) 0.0092(5)
C37 0.0194(7) 0.0186(6) 0.0226(7) 0.0051(5) 0.0034(5) 0.0122(6)
C38 0.0181(6) 0.0230(7) 0.0199(6) 0.0023(5) 0.0003(5) 0.0110(6)
C39 0.0211(7) 0.0205(6) 0.0203(6) 0.0060(5) 0.0059(5) 0.0107(6)

loop_
_atom_type_symbol
_atom_type_description
_atom_type_scat_dispersion_real
_atom_type_scat_dispersion_imag
_atom_type_scat_source
C C 0.0033 0.0016 'International Tables Vol C Tables 4.2.6.8 and 6.1.1.4'
H H 0.0000 0.0000 'International Tables Vol C Tables 4.2.6.8 and 6.1.1.4'
O O 0.0106 0.0060 'International Tables Vol C Tables 4.2.6.8 and 6.1.1.4'

loop_
_geom_angle_atom_site_label_1
_geom_angle_atom_site_label_2
_geom_angle_atom_site_label_3
_geom_angle
_geom_angle_site_symmetry_1
_geom_angle_site_symmetry_3
_geom_angle_publ_flag
C2 O1 C5 111.11(10) . . ?
C3 O3 H3O 108.1 . . ?
C4 O4 H4O 106.2 . . ?
O2 C2 O1 121.15(12) . . ?
O2 C2 C3 127.12(12) . . ?
O1 C2 C3 111.71(10) . . ?
O3 C3 C2 110.48(10) . . ?
O3 C3 C30 106.49(10) . . ?
C2 C3 C30 111.38(10) . . ?
O3 C3 C4 113.61(11) . . ?
C2 C3 C4 101.21(10) . . ?
C30 C3 C4 113.74(9) . . ?
O4 C4 C5 108.66(10) . . ?
O4 C4 C3 111.21(10) . . ?
C5 C4 C3 103.96(10) . . ?
O4 C4 H4 110.9 . . ?
C5 C4 H4 110.9 . . ?
C3 C4 H4 110.9 . . ?
O1 C5 C4 106.45(11) . . ?
O1 C5 H5A 110.4 . . ?
C4 C5 H5A 110.4 . . ?
O1 C5 H5B 110.4 . . ?
C4 C5 H5B 110.4 . . ?
H5A C5 H5B 108.6 . . ?
C31 C30 C36 108.43(10) . . ?
C31 C30 C35 108.67(9) . . ?
C36 C30 C35 107.81(10) . . ?
C31 C30 C3 112.44(10) . . ?
C36 C30 C3 110.32(9) . . ?
C35 C30 C3 109.04(10) . . ?
C32 C31 C30 110.28(10) . . ?
C32 C31 H31A 109.6 . . ?
C30 C31 H31A 109.6 . . ?
C32 C31 H31B 109.6 . . ?
C30 C31 H31B 109.6 . . ?
H31A C31 H31B 108.1 . . ?
C38 C32 C33 109.32(10) . . ?
C38 C32 C31 109.82(10) . . ?
C33 C32 C31 109.68(10) . . ?
C38 C32 H32 109.3 . . ?
C33 C32 H32 109.3 . . ?
C31 C32 H32 109.3 . . ?
C34 C33 C32 109.45(10) . . ?
C34 C33 H33A 109.8 . . ?
C32 C33 H33A 109.8 . . ?
C34 C33 H33B 109.8 . . ?
C32 C33 H33B 109.8 . . ?
H33A C33 H33B 108.2 . . ?
C33 C34 C35 109.43(10) . . ?
C33 C34 C39 109.34(11) . . ?
C35 C34 C39 109.94(10) . . ?
C33 C34 H34 109.4 . . ?
C35 C34 H34 109.4 . . ?
C39 C34 H34 109.4 . . ?
C34 C35 C30 110.48(10) . . ?
C34 C35 H35A 109.6 . . ?
C30 C35 H35A 109.6 . . ?
C34 C35 H35B 109.6 . . ?
C30 C35 H35B 109.6 . . ?
H35A C35 H35B 108.1 . . ?
C37 C36 C30 110.76(9) . . ?
C37 C36 H36A 109.5 . . ?
C30 C36 H36A 109.5 . . ?
C37 C36 H36B 109.5 . . ?
C30 C36 H36B 109.5 . . ?
H36A C36 H36B 108.1 . . ?
C36 C37 C39 109.60(10) . . ?
C36 C37 C38 109.77(10) . . ?
C39 C37 C38 109.38(10) . . ?
C36 C37 H37 109.4 . . ?
C39 C37 H37 109.4 . . ?
C38 C37 H37 109.4 . . ?
C32 C38 C37 109.17(10) . . ?
C32 C38 H38A 109.8 . . ?
C37 C38 H38A 109.8 . . ?
C32 C38 H38B 109.8 . . ?
C37 C38 H38B 109.8 . . ?
H38A C38 H38B 108.3 . . ?
C37 C39 C34 109.07(10) . . ?
C37 C39 H39A 109.9 . . ?
C34 C39 H39A 109.9 . . ?
C37 C39 H39B 109.9 . . ?
C34 C39 H39B 109.9 . . ?
H39A C39 H39B 108.3 . . ?

loop_
_geom_bond_atom_site_label_1
_geom_bond_atom_site_label_2
_geom_bond_distance
_geom_bond_site_symmetry_2
_geom_bond_publ_flag
O1 C2 1.3312(16) . ?
O1 C5 1.4595(16) . ?
O2 C2 1.2116(16) . ?
O3 C3 1.4066(16) . ?
O3 H3O 0.8401 . ?
O4 C4 1.4180(16) . ?
O4 H4O 0.8400 . ?
C2 C3 1.5402(17) . ?
C3 C30 1.5590(17) . ?
C3 C4 1.5628(17) . ?
C4 C5 1.520(2) . ?
C4 H4 1.0000 . ?
C5 H5A 0.9900 . ?
C5 H5B 0.9900 . ?
C30 C31 1.5429(17) . ?
C30 C36 1.5465(17) . ?
C30 C35 1.5472(17) . ?
C31 C32 1.5370(17) . ?
C31 H31A 0.9900 . ?
C31 H31B 0.9900 . ?
C32 C38 1.5323(17) . ?
C32 C33 1.5335(18) . ?
C32 H32 1.0000 . ?
C33 C34 1.5325(18) . ?
C33 H33A 0.9900 . ?
C33 H33B 0.9900 . ?
C34 C35 1.5343(17) . ?
C34 C39 1.5351(17) . ?
C34 H34 1.0000 . ?
C35 H35A 0.9900 . ?
C35 H35B 0.9900 . ?
C36 C37 1.5323(17) . ?
C36 H36A 0.9900 . ?
C36 H36B 0.9900 . ?
C37 C39 1.5325(18) . ?
C37 C38 1.5353(18) . ?
C37 H37 1.0000 . ?
C38 H38A 0.9900 . ?
C38 H38B 0.9900 . ?
C39 H39A 0.9900 . ?
C39 H39B 0.9900 . ?

loop_
_geom_torsion_atom_site_label_1
_geom_torsion_atom_site_label_2
_geom_torsion_atom_site_label_3
_geom_torsion_atom_site_label_4
_geom_torsion
_geom_torsion_site_symmetry_1
_geom_torsion_site_symmetry_2
_geom_torsion_site_symmetry_3
_geom_torsion_site_symmetry_4
_geom_torsion_publ_flag
C5 O1 C2 O2 -176.03(11) . . . . ?
C5 O1 C2 C3 2.63(14) . . . . ?
O2 C2 C3 O3 41.76(17) . . . . ?
O1 C2 C3 O3 -136.80(11) . . . . ?
O2 C2 C3 C30 -76.37(16) . . . . ?
O1 C2 C3 C30 105.07(12) . . . . ?
O2 C2 C3 C4 162.41(12) . . . . ?
O1 C2 C3 C4 -16.15(13) . . . . ?
O3 C3 C4 O4 23.98(14) . . . . ?
C2 C3 C4 O4 -94.44(11) . . . . ?
C30 C3 C4 O4 146.02(10) . . . . ?
O3 C3 C4 C5 140.72(10) . . . . ?
C2 C3 C4 C5 22.31(12) . . . . ?
C30 C3 C4 C5 -97.23(12) . . . . ?
C2 O1 C5 C4 12.78(14) . . . . ?
O4 C4 C5 O1 96.43(12) . . . . ?
C3 C4 C5 O1 -22.09(12) . . . . ?
O3 C3 C30 C31 178.83(9) . . . . ?
C2 C3 C30 C31 -60.67(13) . . . . ?
C4 C3 C30 C31 52.92(14) . . . . ?
O3 C3 C30 C36 -60.00(12) . . . . ?
C2 C3 C30 C36 60.51(13) . . . . ?
C4 C3 C30 C36 174.10(10) . . . . ?
O3 C3 C30 C35 58.23(12) . . . . ?
C2 C3 C30 C35 178.73(9) . . . . ?
C4 C3 C30 C35 -67.68(13) . . . . ?
C36 C30 C31 C32 58.54(12) . . . . ?
C35 C30 C31 C32 -58.40(12) . . . . ?
C3 C30 C31 C32 -179.21(9) . . . . ?
C30 C31 C32 C38 -60.34(13) . . . . ?
C30 C31 C32 C33 59.81(12) . . . . ?
C38 C32 C33 C34 60.28(13) . . . . ?
C31 C32 C33 C34 -60.18(12) . . . . ?
C32 C33 C34 C35 60.16(12) . . . . ?
C32 C33 C34 C39 -60.31(13) . . . . ?
C33 C34 C35 C30 -59.96(12) . . . . ?
C39 C34 C35 C30 60.14(13) . . . . ?
C31 C30 C35 C34 58.65(12) . . . . ?
C36 C30 C35 C34 -58.68(12) . . . . ?
C3 C30 C35 C34 -178.46(9) . . . . ?
C31 C30 C36 C37 -58.41(13) . . . . ?
C35 C30 C36 C37 59.08(12) . . . . ?
C3 C30 C36 C37 178.05(10) . . . . ?
C30 C36 C37 C39 -60.58(13) . . . . ?
C30 C36 C37 C38 59.58(13) . . . . ?
C33 C32 C38 C37 -60.32(13) . . . . ?
C31 C32 C38 C37 60.06(13) . . . . ?
C36 C37 C38 C32 -59.60(13) . . . . ?
C39 C37 C38 C32 60.69(13) . . . . ?
C36 C37 C39 C34 59.75(13) . . . . ?
C38 C37 C39 C34 -60.65(13) . . . . ?
C33 C34 C39 C37 60.42(13) . . . . ?
C35 C34 C39 C37 -59.74(13) . . . . ?
